data_7019498
loop_
_publ_author_name
'Liu, Ya-Ming'
'Lin, Yi-Chun'
'Chen, Wen-Ching'
'Cheng, Jen-Hao'
'Chen, Yi-Lin'
'Yap, Glenn P. A.'
'Sun, Shih-Sheng'
'Ong, Tiow-Gan'

_publ_section_title
;
 Synthesis and characterization of para-pyridine linked NHC palladium
 complexes and their studies for the Heck-Mizoroki coupling reaction.
;
_journal_issue 24
_journal_name_full 'Dalton transactions (Cambridge, England : 2003)'
_journal_page_first 7382
_journal_page_last 7389
_journal_paper_doi 10.1039/c2dt30520h
_journal_volume 41
_journal_year 2012
_chemical_formula_sum 'C36 H38 Ag2 Cl2 N6'
_chemical_formula_weight 841.36
_chemical_name_systematic
;
?
;
_space_group_IT_number 14
_symmetry_cell_setting monoclinic
_symmetry_space_group_name_Hall '-P 2yn'
_symmetry_space_group_name_H-M 'P 1 21/n 1'
_atom_sites_solution_hydrogens geom
_atom_sites_solution_primary direct
_atom_sites_solution_secondary difmap
_audit_creation_method SHELXL-97
_cell_angle_alpha 90.00
_cell_angle_beta 94.389(2)
_cell_angle_gamma 90.00
_cell_formula_units_Z 4
_cell_length_a 9.9245(4)
_cell_length_b 16.8820(7)
_cell_length_c 20.6772(9)
_cell_measurement_reflns_used 6551
_cell_measurement_temperature 100(2)
_cell_measurement_theta_max 26.72
_cell_measurement_theta_min 2.31
_cell_volume 3454.2(3)
_computing_cell_refinement 'SAINT (Bruker, 2002)'
_computing_data_collection 'SMART (Bruker, 2002)'
_computing_data_reduction SAINT
_computing_molecular_graphics 'SHELXTL (Sheldrick, 2001)'
_computing_publication_material 'SHELXTL (Sheldrick, 2001)'
_computing_structure_refinement 'SHELXL-97 (Sheldrick, 1997)'
_computing_structure_solution 'SHELXS-97 (Sheldrick, 1990)'
_diffrn_ambient_temperature 100(2)
_diffrn_detector_area_resol_mean 836.6
_diffrn_measured_fraction_theta_full 1.000
_diffrn_measured_fraction_theta_max 1.000
_diffrn_measurement_device_type 'Bruker AXS APEX diffractometer'
_diffrn_measurement_method \w
_diffrn_radiation_monochromator graphite
_diffrn_radiation_source 'fine-focus sealed tube'
_diffrn_radiation_type MoK\a
_diffrn_radiation_wavelength 0.71073
_diffrn_reflns_av_R_equivalents 0.0480
_diffrn_reflns_av_sigmaI/netI 0.0479
_diffrn_reflns_limit_h_max 12
_diffrn_reflns_limit_h_min -11
_diffrn_reflns_limit_k_max 20
_diffrn_reflns_limit_k_min -21
_diffrn_reflns_limit_l_max 26
_diffrn_reflns_limit_l_min -26
_diffrn_reflns_number 29460
_diffrn_reflns_theta_full 25.00
_diffrn_reflns_theta_max 27.10
_diffrn_reflns_theta_min 1.56
_diffrn_standards_decay_% 1
_diffrn_standards_interval_count 0
_diffrn_standards_interval_time 0
_diffrn_standards_number 0
_exptl_absorpt_coefficient_mu 1.324
_exptl_absorpt_correction_T_max 0.7455
_exptl_absorpt_correction_T_min 0.6770
_exptl_absorpt_correction_type multi-scan
_exptl_absorpt_process_details 'SADABS (Sheldrick, 2003)'
_exptl_crystal_colour colourless
_exptl_crystal_density_diffrn 1.618
_exptl_crystal_density_method 'not measured'
_exptl_crystal_description prism
_exptl_crystal_F_000 1696
_exptl_crystal_size_max 0.30
_exptl_crystal_size_mid 0.30
_exptl_crystal_size_min 0.25
_refine_diff_density_max 2.128
_refine_diff_density_min -1.336
_refine_diff_density_rms 0.121
_refine_ls_extinction_method none
_refine_ls_goodness_of_fit_ref 1.092
_refine_ls_hydrogen_treatment constr
_refine_ls_matrix_type full
_refine_ls_number_parameters 421
_refine_ls_number_reflns 7633
_refine_ls_number_restraints 0
_refine_ls_restrained_S_all 1.092
_refine_ls_R_factor_all 0.0595
_refine_ls_R_factor_gt 0.0416
_refine_ls_shift/su_max 0.011
_refine_ls_shift/su_mean 0.001
_refine_ls_structure_factor_coef Fsqd
_refine_ls_weighting_details 'calc w=1/[\s^2^(Fo^2^)+(0.0561P)^2^] where P=(Fo^2^+2Fc^2^)/3'
_refine_ls_weighting_scheme calc
_refine_ls_wR_factor_gt 0.1038
_refine_ls_wR_factor_ref 0.1146
_reflns_number_gt 5699
_reflns_number_total 7633
_reflns_threshold_expression >2sigma(I)
_cod_data_source_file c2dt30520h.txt
_cod_data_source_block i11488
_cod_depositor_comments
;
The following automatic conversions were performed:

'_symmetry_cell_setting' value 'Monoclinic' changed to 'monoclinic'
according to /home/saulius/struct/CIF-dictionaries/cif_core.dic
dictionary named 'cif_core.dic' version 2.4.1 from 2010-06-29.

Automatic conversion script
Id: cif_fix_values 1891 2012-01-12 08:04:46Z andrius 
;
_cod_original_sg_symbol_H-M P2(1)/n
_cod_database_code 7019498

loop_
_symmetry_equiv_pos_as_xyz
'x, y, z'
'-x+1/2, y+1/2, -z+1/2'
'-x, -y, -z'
'x-1/2, -y-1/2, z-1/2'

loop_
_atom_site_label
_atom_site_type_symbol
_atom_site_fract_x
_atom_site_fract_y
_atom_site_fract_z
_atom_site_U_iso_or_equiv
_atom_site_adp_type
_atom_site_occupancy
_atom_site_symmetry_multiplicity
_atom_site_calc_flag
_atom_site_refinement_flags
Ag1 Ag 0.61559(3) 0.080381(16) 0.008959(15) 0.02483(10) Uani 1 1 d .
Ag2 Ag 0.04703(3) 0.414233(16) 0.045362(15) 0.02394(10) Uani 1 1 d .
Cl1 Cl 0.60378(10) -0.01719(5) -0.07417(5) 0.0293(2) Uani 1 1 d .
Cl2 Cl -0.14618(9) 0.49550(5) 0.05973(5) 0.0238(2) Uani 1 1 d .
N1 N 0.7612(3) 0.16911(17) 0.12185(14) 0.0183(6) Uani 1 1 d .
N2 N 0.6979(3) 0.25422(17) 0.04982(15) 0.0187(6) Uani 1 1 d .
N3 N 0.9267(3) 0.2789(2) -0.15904(16) 0.0277(8) Uani 1 1 d .
N4 N 0.2923(3) 0.34386(17) 0.11838(14) 0.0182(6) Uani 1 1 d .
N5 N 0.2297(3) 0.25919(17) 0.04557(14) 0.0189(7) Uani 1 1 d .
N6 N 0.4109(3) 0.2397(2) -0.17397(15) 0.0257(7) Uani 1 1 d .
C1 C 0.8949(4) 0.0484(2) 0.13255(18) 0.0212(8) Uani 1 1 d .
C2 C 0.9212(4) -0.0231(2) 0.16287(19) 0.0238(8) Uani 1 1 d .
H2A H 0.9926 -0.0551 0.1494 0.029 Uiso 1 1 calc R
C3 C 0.8467(4) -0.0496(2) 0.21226(19) 0.0234(8) Uani 1 1 d .
C4 C 0.7426(4) -0.0018(2) 0.23202(18) 0.0230(8) Uani 1 1 d .
H4A H 0.6915 -0.0194 0.2663 0.028 Uiso 1 1 calc R
C5 C 0.7120(4) 0.0704(2) 0.20301(18) 0.0183(8) Uani 1 1 d .
C6 C 0.7896(4) 0.0942(2) 0.15366(17) 0.0166(7) Uani 1 1 d .
C7 C 0.9777(4) 0.0761(2) 0.0780(2) 0.0287(9) Uani 1 1 d .
H7A H 1.0593 0.0436 0.0773 0.043 Uiso 1 1 calc R
H7B H 1.0033 0.1317 0.0851 0.043 Uiso 1 1 calc R
H7C H 0.9238 0.0709 0.0365 0.043 Uiso 1 1 calc R
C8 C 0.8807(4) -0.1278(2) 0.2449(2) 0.0343(10) Uani 1 1 d .
H8A H 0.9772 -0.1291 0.2590 0.051 Uiso 1 1 calc R
H8B H 0.8594 -0.1711 0.2142 0.051 Uiso 1 1 calc R
H8C H 0.8275 -0.1340 0.2826 0.051 Uiso 1 1 calc R
C9 C 0.5946(4) 0.1189(2) 0.22230(19) 0.0255(9) Uani 1 1 d .
H9A H 0.5521 0.0921 0.2575 0.038 Uiso 1 1 calc R
H9B H 0.5285 0.1249 0.1849 0.038 Uiso 1 1 calc R
H9C H 0.6267 0.1712 0.2370 0.038 Uiso 1 1 calc R
C10 C 0.6929(3) 0.1761(2) 0.06294(17) 0.0184(8) Uani 1 1 d .
C11 C 0.8082(4) 0.2417(2) 0.14523(19) 0.0234(8) Uani 1 1 d .
H11A H 0.8580 0.2518 0.1854 0.028 Uiso 1 1 calc R
C12 C 0.7682(4) 0.2951(2) 0.09889(19) 0.0229(8) Uani 1 1 d .
H12A H 0.7855 0.3505 0.1001 0.028 Uiso 1 1 calc R
C13 C 0.6423(4) 0.2894(2) -0.01143(18) 0.0230(8) Uani 1 1 d .
H13A H 0.6179 0.3453 -0.0038 0.028 Uiso 1 1 calc R
H13B H 0.5588 0.2607 -0.0268 0.028 Uiso 1 1 calc R
C14 C 0.8506(4) 0.2172(2) -0.14533(19) 0.0269(9) Uani 1 1 d .
H14A H 0.8607 0.1697 -0.1691 0.032 Uiso 1 1 calc R
C15 C 0.7582(4) 0.2175(2) -0.09905(19) 0.0242(8) Uani 1 1 d .
H15A H 0.7065 0.1715 -0.0916 0.029 Uiso 1 1 calc R
C16 C 0.7415(3) 0.2860(2) -0.06326(18) 0.0195(8) Uani 1 1 d .
C17 C 0.8192(4) 0.3508(2) -0.07685(18) 0.0233(8) Uani 1 1 d .
H17A H 0.8109 0.3990 -0.0539 0.028 Uiso 1 1 calc R
C18 C 0.9096(4) 0.3445(2) -0.12457(19) 0.0269(9) Uani 1 1 d .
H18A H 0.9626 0.3896 -0.1332 0.032 Uiso 1 1 calc R
C19 C 0.3790(3) 0.4767(2) 0.14439(18) 0.0208(8) Uani 1 1 d .
C20 C 0.3793(4) 0.5420(2) 0.1846(2) 0.0245(9) Uani 1 1 d .
H20A H 0.4359 0.5856 0.1762 0.029 Uiso 1 1 calc R
C21 C 0.3002(4) 0.5463(2) 0.23685(19) 0.0237(8) Uani 1 1 d .
C22 C 0.2181(4) 0.4827(2) 0.24883(18) 0.0220(8) Uani 1 1 d .
H22A H 0.1637 0.4852 0.2846 0.026 Uiso 1 1 calc R
C23 C 0.2125(4) 0.4159(2) 0.21062(18) 0.0200(8) Uani 1 1 d .
C24 C 0.2955(4) 0.4133(2) 0.15878(18) 0.0172(7) Uani 1 1 d .
C25 C 0.4646(4) 0.4732(3) 0.0868(2) 0.0335(10) Uani 1 1 d .
H25A H 0.5187 0.5216 0.0853 0.050 Uiso 1 1 calc R
H25B H 0.4058 0.4684 0.0468 0.050 Uiso 1 1 calc R
H25C H 0.5248 0.4271 0.0912 0.050 Uiso 1 1 calc R
C26 C 0.3016(5) 0.6193(2) 0.2795(2) 0.0358(11) Uani 1 1 d .
H26A H 0.2737 0.6048 0.3224 0.054 Uiso 1 1 calc R
H26B H 0.2391 0.6588 0.2597 0.054 Uiso 1 1 calc R
H26C H 0.3932 0.6414 0.2841 0.054 Uiso 1 1 calc R
C27 C 0.1184(4) 0.3492(2) 0.2227(2) 0.0317(10) Uani 1 1 d .
H27A H 0.0943 0.3512 0.2677 0.048 Uiso 1 1 calc R
H27B H 0.1628 0.2986 0.2148 0.048 Uiso 1 1 calc R
H27C H 0.0364 0.3541 0.1933 0.048 Uiso 1 1 calc R
C28 C 0.1991(3) 0.3318(2) 0.06837(18) 0.0189(8) Uani 1 1 d .
C29 C 0.3801(4) 0.2805(2) 0.12663(19) 0.0254(9) Uani 1 1 d .
H29A H 0.4536 0.2754 0.1586 0.031 Uiso 1 1 calc R
C30 C 0.3409(4) 0.2275(2) 0.08055(19) 0.0241(9) Uani 1 1 d .
H30A H 0.3819 0.1777 0.0734 0.029 Uiso 1 1 calc R
C31 C 0.1636(4) 0.2222(2) -0.01236(18) 0.0224(8) Uani 1 1 d .
H31A H 0.0760 0.2487 -0.0237 0.027 Uiso 1 1 calc R
H31B H 0.1454 0.1658 -0.0033 0.027 Uiso 1 1 calc R
C32 C 0.3427(4) 0.3017(2) -0.15382(19) 0.0231(8) Uani 1 1 d .
H32A H 0.3489 0.3504 -0.1764 0.028 Uiso 1 1 calc R
C33 C 0.2633(4) 0.2990(2) -0.10167(19) 0.0209(8) Uani 1 1 d .
H33A H 0.2175 0.3450 -0.0885 0.025 Uiso 1 1 calc R
C34 C 0.2518(3) 0.2281(2) -0.06924(17) 0.0172(7) Uani 1 1 d .
C35 C 0.3228(4) 0.1638(2) -0.08896(18) 0.0209(8) Uani 1 1 d .
H35A H 0.3183 0.1145 -0.0671 0.025 Uiso 1 1 calc R
C36 C 0.4007(4) 0.1720(2) -0.14084(19) 0.0251(9) Uani 1 1 d .
H36A H 0.4499 0.1272 -0.1539 0.030 Uiso 1 1 calc R

loop_
_atom_site_aniso_label
_atom_site_aniso_U_11
_atom_site_aniso_U_22
_atom_site_aniso_U_33
_atom_site_aniso_U_23
_atom_site_aniso_U_13
_atom_site_aniso_U_12
Ag1 0.02957(17) 0.01576(16) 0.02813(18) -0.00201(12) -0.00448(13) -0.00139(11)
Ag2 0.02246(16) 0.01941(16) 0.02966(18) -0.00152(12) 0.00000(13) 0.00471(11)
Cl1 0.0393(6) 0.0200(5) 0.0307(6) -0.0068(4) 0.0162(5) -0.0064(4)
Cl2 0.0250(5) 0.0155(4) 0.0323(5) 0.0017(4) 0.0111(4) 0.0020(4)
N1 0.0216(15) 0.0155(15) 0.0187(16) 0.0002(13) 0.0085(13) -0.0014(12)
N2 0.0222(15) 0.0160(15) 0.0186(16) 0.0026(13) 0.0069(13) -0.0001(13)
N3 0.0246(17) 0.036(2) 0.0228(18) 0.0040(15) 0.0057(15) 0.0016(15)
N4 0.0227(15) 0.0153(15) 0.0174(16) -0.0012(13) 0.0069(13) 0.0024(12)
N5 0.0216(15) 0.0203(16) 0.0160(16) -0.0044(13) 0.0086(13) 0.0008(13)
N6 0.0224(16) 0.0355(19) 0.0202(17) -0.0017(15) 0.0069(14) 0.0003(15)
C1 0.0178(18) 0.026(2) 0.021(2) 0.0005(16) 0.0038(15) -0.0028(15)
C2 0.0216(19) 0.022(2) 0.027(2) -0.0018(17) -0.0006(16) 0.0021(16)
C3 0.026(2) 0.0180(18) 0.025(2) 0.0017(16) -0.0073(17) 0.0000(16)
C4 0.0264(19) 0.025(2) 0.0169(19) 0.0044(16) 0.0003(16) -0.0099(16)
C5 0.0161(17) 0.0222(19) 0.0167(18) -0.0027(15) 0.0022(15) -0.0029(14)
C6 0.0206(18) 0.0130(17) 0.0162(18) 0.0026(14) 0.0013(15) -0.0025(14)
C7 0.025(2) 0.034(2) 0.028(2) 0.0038(18) 0.0101(18) 0.0056(17)
C8 0.039(2) 0.026(2) 0.037(3) 0.0115(19) -0.007(2) -0.0026(19)
C9 0.024(2) 0.028(2) 0.026(2) -0.0021(18) 0.0106(17) -0.0008(17)
C10 0.0156(17) 0.0212(19) 0.0191(19) -0.0019(16) 0.0057(15) -0.0016(14)
C11 0.029(2) 0.0177(19) 0.024(2) -0.0050(16) 0.0079(17) -0.0059(16)
C12 0.026(2) 0.0182(19) 0.025(2) 0.0015(16) 0.0077(17) -0.0039(16)
C13 0.0254(19) 0.0198(19) 0.024(2) 0.0052(16) 0.0055(17) 0.0053(16)
C14 0.028(2) 0.028(2) 0.025(2) -0.0024(18) 0.0048(18) 0.0057(17)
C15 0.027(2) 0.0181(19) 0.028(2) 0.0002(17) 0.0062(17) -0.0002(16)
C16 0.0178(17) 0.0232(19) 0.0173(19) 0.0048(16) -0.0009(15) 0.0025(15)
C17 0.026(2) 0.0223(19) 0.021(2) 0.0025(16) -0.0009(16) -0.0029(16)
C18 0.025(2) 0.031(2) 0.025(2) 0.0065(18) 0.0021(17) -0.0070(17)
C19 0.0155(17) 0.024(2) 0.023(2) 0.0012(16) 0.0007(15) -0.0010(15)
C20 0.0189(18) 0.0198(19) 0.034(2) 0.0036(18) -0.0011(17) -0.0061(15)
C21 0.0235(19) 0.023(2) 0.023(2) -0.0049(17) -0.0072(16) 0.0084(16)
C22 0.027(2) 0.023(2) 0.0163(19) -0.0038(16) 0.0041(16) 0.0043(16)
C23 0.0215(19) 0.0211(19) 0.0178(19) 0.0021(15) 0.0034(15) 0.0027(15)
C24 0.0169(17) 0.0161(18) 0.0190(19) -0.0019(15) 0.0035(15) 0.0025(14)
C25 0.032(2) 0.035(2) 0.035(3) 0.003(2) 0.017(2) -0.0056(19)
C26 0.043(3) 0.025(2) 0.037(3) -0.012(2) -0.008(2) 0.0098(19)
C27 0.037(2) 0.029(2) 0.030(2) -0.0020(19) 0.0116(19) -0.0070(19)
C28 0.0201(18) 0.0186(18) 0.0189(19) 0.0019(15) 0.0075(15) 0.0001(15)
C29 0.027(2) 0.022(2) 0.027(2) -0.0007(17) 0.0009(17) 0.0081(16)
C30 0.029(2) 0.022(2) 0.022(2) -0.0013(16) 0.0051(17) 0.0089(16)
C31 0.0223(19) 0.0222(19) 0.024(2) -0.0060(16) 0.0081(16) -0.0045(15)
C32 0.0227(19) 0.0211(19) 0.025(2) 0.0036(16) 0.0024(16) -0.0039(16)
C33 0.0180(18) 0.0193(19) 0.026(2) -0.0017(16) 0.0037(16) 0.0010(15)
C34 0.0186(17) 0.0175(18) 0.0153(18) -0.0039(15) 0.0006(14) -0.0035(14)
C35 0.0232(19) 0.0198(19) 0.0196(19) 0.0003(16) 0.0017(16) -0.0022(15)
C36 0.026(2) 0.025(2) 0.025(2) -0.0049(17) 0.0062(17) 0.0028(17)

loop_
_atom_type_symbol
_atom_type_description
_atom_type_scat_dispersion_real
_atom_type_scat_dispersion_imag
_atom_type_scat_source
C C 0.0033 0.0016 'International Tables Vol C Tables 4.2.6.8 and 6.1.1.4'
H H 0.0000 0.0000 'International Tables Vol C Tables 4.2.6.8 and 6.1.1.4'
N N 0.0061 0.0033 'International Tables Vol C Tables 4.2.6.8 and 6.1.1.4'
Cl Cl 0.1484 0.1585 'International Tables Vol C Tables 4.2.6.8 and 6.1.1.4'
Ag Ag -0.8971 1.1015 'International Tables Vol C Tables 4.2.6.8 and 6.1.1.4'

loop_
_geom_angle_atom_site_label_1
_geom_angle_atom_site_label_2
_geom_angle_atom_site_label_3
_geom_angle
_geom_angle_site_symmetry_3
C10 Ag1 Cl1 157.42(10) .
C10 Ag1 Cl1 107.51(10) 3_655
Cl1 Ag1 Cl1 94.90(3) 3_655
C28 Ag2 Cl2 158.17(10) .
C28 Ag2 Cl2 104.01(10) 3_565
Cl2 Ag2 Cl2 96.50(3) 3_565
Ag1 Cl1 Ag1 85.10(3) 3_655
Ag2 Cl2 Ag2 83.50(3) 3_565
C10 N1 C11 111.6(3) .
C10 N1 C6 123.6(3) .
C11 N1 C6 124.6(3) .
C10 N2 C12 111.6(3) .
C10 N2 C13 123.5(3) .
C12 N2 C13 124.8(3) .
C14 N3 C18 116.0(3) .
C28 N4 C29 111.5(3) .
C28 N4 C24 123.5(3) .
C29 N4 C24 125.0(3) .
C28 N5 C30 111.1(3) .
C28 N5 C31 124.9(3) .
C30 N5 C31 123.7(3) .
C32 N6 C36 116.8(3) .
C2 C1 C6 117.6(3) .
C2 C1 C7 120.9(3) .
C6 C1 C7 121.5(3) .
C1 C2 C3 121.9(4) .
C2 C3 C4 118.7(3) .
C2 C3 C8 120.0(4) .
C4 C3 C8 121.3(4) .
C5 C4 C3 121.7(3) .
C4 C5 C6 117.3(3) .
C4 C5 C9 121.0(3) .
C6 C5 C9 121.6(3) .
C5 C6 C1 122.8(3) .
C5 C6 N1 119.3(3) .
C1 C6 N1 117.8(3) .
N2 C10 N1 104.1(3) .
N2 C10 Ag1 132.1(3) .
N1 C10 Ag1 123.7(3) .
C12 C11 N1 105.7(3) .
C11 C12 N2 107.0(3) .
N2 C13 C16 112.0(3) .
N3 C14 C15 124.4(4) .
C14 C15 C16 119.1(4) .
C17 C16 C15 117.4(3) .
C17 C16 C13 121.3(3) .
C15 C16 C13 121.4(3) .
C16 C17 C18 119.1(4) .
N3 C18 C17 124.0(4) .
C20 C19 C24 117.2(3) .
C20 C19 C25 121.9(3) .
C24 C19 C25 120.9(3) .
C19 C20 C21 122.4(3) .
C22 C21 C20 118.4(3) .
C22 C21 C26 120.5(4) .
C20 C21 C26 121.1(4) .
C23 C22 C21 122.2(3) .
C22 C23 C24 117.7(3) .
C22 C23 C27 121.3(3) .
C24 C23 C27 121.0(3) .
C19 C24 C23 122.0(3) .
C19 C24 N4 119.2(3) .
C23 C24 N4 118.8(3) .
N4 C28 N5 104.1(3) .
N4 C28 Ag2 121.1(3) .
N5 C28 Ag2 134.7(3) .
C30 C29 N4 106.4(3) .
C29 C30 N5 106.9(3) .
N5 C31 C34 110.9(3) .
N6 C32 C33 123.5(3) .
C34 C33 C32 118.7(3) .
C35 C34 C33 118.5(3) .
C35 C34 C31 121.1(3) .
C33 C34 C31 120.4(3) .
C34 C35 C36 119.0(3) .
N6 C36 C35 123.5(3) .

loop_
_geom_bond_atom_site_label_1
_geom_bond_atom_site_label_2
_geom_bond_distance
_geom_bond_site_symmetry_2
Ag1 C10 2.078(4) .
Ag1 Cl1 2.3771(10) .
Ag1 Cl1 2.8540(10) 3_655
Ag2 C28 2.081(4) .
Ag2 Cl2 2.3947(9) .
Ag2 Cl2 2.8879(10) 3_565
Cl1 Ag1 2.8540(10) 3_655
Cl2 Ag2 2.8879(10) 3_565
N1 C10 1.353(4) .
N1 C11 1.384(4) .
N1 C6 1.443(4) .
N2 C10 1.347(4) .
N2 C12 1.373(5) .
N2 C13 1.467(5) .
N3 C14 1.330(5) .
N3 C18 1.334(5) .
N4 C28 1.349(5) .
N4 C29 1.382(4) .
N4 C24 1.438(4) .
N5 C28 1.356(4) .
N5 C30 1.380(5) .
N5 C31 1.461(4) .
N6 C32 1.330(5) .
N6 C36 1.341(5) .
C1 C2 1.376(5) .
C1 C6 1.396(5) .
C1 C7 1.518(5) .
C2 C3 1.380(5) .
C3 C4 1.395(5) .
C3 C8 1.510(5) .
C4 C5 1.383(5) .
C5 C6 1.384(5) .
C5 C9 1.502(5) .
C11 C12 1.353(5) .
C13 C16 1.511(5) .
C14 C15 1.375(5) .
C15 C16 1.389(5) .
C16 C17 1.380(5) .
C17 C18 1.388(5) .
C19 C20 1.381(5) .
C19 C24 1.400(5) .
C19 C25 1.516(5) .
C20 C21 1.385(6) .
C21 C22 1.382(5) .
C21 C26 1.514(5) .
C22 C23 1.376(5) .
C23 C24 1.401(5) .
C23 C27 1.496(5) .
C29 C30 1.342(5) .
C31 C34 1.522(5) .
C32 C33 1.385(5) .
C33 C34 1.381(5) .
C34 C35 1.372(5) .
C35 C36 1.376(5) .

loop_
_geom_torsion_atom_site_label_1
_geom_torsion_atom_site_label_2
_geom_torsion_atom_site_label_3
_geom_torsion_atom_site_label_4
_geom_torsion
_geom_torsion_site_symmetry_1
_geom_torsion_site_symmetry_4
C10 Ag1 Cl1 Ag1 172.9(3) . 3_655
Cl1 Ag1 Cl1 Ag1 0.0 3_655 3_655
C28 Ag2 Cl2 Ag2 160.0(3) . 3_565
Cl2 Ag2 Cl2 Ag2 0.0 3_565 3_565
C6 C1 C2 C3 0.2(6) . .
C7 C1 C2 C3 -179.6(4) . .
C1 C2 C3 C4 -0.5(6) . .
C1 C2 C3 C8 -178.9(4) . .
C2 C3 C4 C5 0.7(6) . .
C8 C3 C4 C5 179.1(4) . .
C3 C4 C5 C6 -0.5(5) . .
C3 C4 C5 C9 176.5(4) . .
C4 C5 C6 C1 0.3(5) . .
C9 C5 C6 C1 -176.7(4) . .
C4 C5 C6 N1 179.9(3) . .
C9 C5 C6 N1 2.9(5) . .
C2 C1 C6 C5 -0.1(6) . .
C7 C1 C6 C5 179.7(4) . .
C2 C1 C6 N1 -179.7(3) . .
C7 C1 C6 N1 0.1(5) . .
C10 N1 C6 C5 -101.8(4) . .
C11 N1 C6 C5 83.0(4) . .
C10 N1 C6 C1 77.8(4) . .
C11 N1 C6 C1 -97.4(4) . .
C12 N2 C10 N1 0.4(4) . .
C13 N2 C10 N1 176.6(3) . .
C12 N2 C10 Ag1 -175.6(3) . .
C13 N2 C10 Ag1 0.6(5) . .
C11 N1 C10 N2 0.0(4) . .
C6 N1 C10 N2 -175.7(3) . .
C11 N1 C10 Ag1 176.5(2) . .
C6 N1 C10 Ag1 0.7(5) . .
Cl1 Ag1 C10 N2 72.3(5) . .
Cl1 Ag1 C10 N2 -115.1(3) 3_655 .
Cl1 Ag1 C10 N1 -103.0(3) . .
Cl1 Ag1 C10 N1 69.6(3) 3_655 .
C10 N1 C11 C12 -0.5(4) . .
C6 N1 C11 C12 175.2(3) . .
N1 C11 C12 N2 0.7(4) . .
C10 N2 C12 C11 -0.7(4) . .
C13 N2 C12 C11 -176.9(3) . .
C10 N2 C13 C16 -85.1(4) . .
C12 N2 C13 C16 90.6(4) . .
C18 N3 C14 C15 0.1(6) . .
N3 C14 C15 C16 -0.3(6) . .
C14 C15 C16 C17 0.5(6) . .
C14 C15 C16 C13 -179.5(4) . .
N2 C13 C16 C17 -99.0(4) . .
N2 C13 C16 C15 81.0(4) . .
C15 C16 C17 C18 -0.4(5) . .
C13 C16 C17 C18 179.5(3) . .
C14 N3 C18 C17 0.0(6) . .
C16 C17 C18 N3 0.3(6) . .
C24 C19 C20 C21 -0.7(6) . .
C25 C19 C20 C21 179.2(4) . .
C19 C20 C21 C22 0.0(6) . .
C19 C20 C21 C26 -179.2(4) . .
C20 C21 C22 C23 -0.2(6) . .
C26 C21 C22 C23 179.1(3) . .
C21 C22 C23 C24 1.1(6) . .
C21 C22 C23 C27 -177.2(4) . .
C20 C19 C24 C23 1.7(5) . .
C25 C19 C24 C23 -178.2(4) . .
C20 C19 C24 N4 -179.7(3) . .
C25 C19 C24 N4 0.4(5) . .
C22 C23 C24 C19 -1.8(6) . .
C27 C23 C24 C19 176.5(4) . .
C22 C23 C24 N4 179.5(3) . .
C27 C23 C24 N4 -2.2(5) . .
C28 N4 C24 C19 -95.2(4) . .
C29 N4 C24 C19 86.9(4) . .
C28 N4 C24 C23 83.5(4) . .
C29 N4 C24 C23 -94.4(4) . .
C29 N4 C28 N5 0.3(4) . .
C24 N4 C28 N5 -177.8(3) . .
C29 N4 C28 Ag2 177.5(2) . .
C24 N4 C28 Ag2 -0.6(5) . .
C30 N5 C28 N4 -0.6(4) . .
C31 N5 C28 N4 -174.8(3) . .
C30 N5 C28 Ag2 -177.3(3) . .
C31 N5 C28 Ag2 8.6(5) . .
Cl2 Ag2 C28 N4 -61.3(4) . .
Cl2 Ag2 C28 N4 98.2(3) 3_565 .
Cl2 Ag2 C28 N5 114.9(4) . .
Cl2 Ag2 C28 N5 -85.6(3) 3_565 .
C28 N4 C29 C30 0.1(4) . .
C24 N4 C29 C30 178.2(3) . .
N4 C29 C30 N5 -0.5(4) . .
C28 N5 C30 C29 0.7(4) . .
C31 N5 C30 C29 174.9(3) . .
C28 N5 C31 C34 102.3(4) . .
C30 N5 C31 C34 -71.1(4) . .
C36 N6 C32 C33 -0.4(6) . .
N6 C32 C33 C34 -1.1(6) . .
C32 C33 C34 C35 1.8(5) . .
C32 C33 C34 C31 -179.0(3) . .
N5 C31 C34 C35 103.6(4) . .
N5 C31 C34 C33 -75.5(4) . .
C33 C34 C35 C36 -1.1(5) . .
C31 C34 C35 C36 179.7(3) . .
C32 N6 C36 C35 1.2(6) . .
C34 C35 C36 N6 -0.4(6) . .
